data_7130165
loop_
_publ_author_name
'Elliott, Alexander'
'McAllister, James'
'Masaityte, Liudvika'
'Segado-Centellas, Mireia'
'Long, De-Liang'
'Ganin, Alexey Y.'
'Song, Yu-Fei'
'Bo, Carles'
'Miras, Haralampos N.'

_publ_section_title
;
 Mechanistic insights of molecular metal polyselenides for catalytic
 hydrogen generation
;
_journal_name_full 'Chemical Communications'
_journal_paper_doi 10.1039/D2CC01226J
_journal_year 2022
_chemical_formula_sum 'C10 H27 Mo2 N3 O2 Se6'
_chemical_formula_weight 886.98
_space_group_crystal_system orthorhombic
_space_group_IT_number 29
_space_group_name_Hall 'P 2c -2ac'
_space_group_name_H-M_alt 'P c a 21'
_atom_sites_solution_hydrogens geom
_atom_sites_solution_primary direct
_atom_sites_solution_secondary difmap
_audit_creation_method SHELXL-2018/3
_audit_update_record
;
2022-02-28 deposited with the CCDC.	2022-05-25 downloaded from the CCDC.
;
_cell_angle_alpha 90
_cell_angle_beta 90
_cell_angle_gamma 90
_cell_formula_units_Z 4
_cell_length_a 18.614(10)
_cell_length_b 11.422(6)
_cell_length_c 11.422
_cell_measurement_reflns_used 6604
_cell_measurement_temperature 150(2)
_cell_measurement_theta_max 26.3
_cell_measurement_theta_min 2.75
_cell_volume 2428.4(18)
_computing_cell_refinement 'Bruker SAINT'
_computing_data_collection 'Bruker APEX2'
_computing_data_reduction 'Bruker SAINT'
_computing_molecular_graphics 'Diamond 3.2'
_computing_publication_material WinGX
_computing_structure_refinement 'SHELXL-2018/3 (Sheldrick, 2018)'
_computing_structure_solution 'SHELXT 2014/5 (Sheldrick, 2014)'
_diffrn_ambient_temperature 150(2)
_diffrn_measured_fraction_theta_full 1.000
_diffrn_measured_fraction_theta_max 0.998
_diffrn_measurement_device_type 'Bruker APEX-II Quasar CCD'
_diffrn_measurement_method '\f and \w scans'
_diffrn_radiation_type MoK\a
_diffrn_radiation_wavelength 0.71073
_diffrn_reflns_av_R_equivalents 0.0292
_diffrn_reflns_av_unetI/netI 0.0475
_diffrn_reflns_Laue_measured_fraction_full 1.000
_diffrn_reflns_Laue_measured_fraction_max 0.998
_diffrn_reflns_limit_h_max 21
_diffrn_reflns_limit_h_min -23
_diffrn_reflns_limit_k_max 14
_diffrn_reflns_limit_k_min -14
_diffrn_reflns_limit_l_max 12
_diffrn_reflns_limit_l_min -14
_diffrn_reflns_number 14218
_diffrn_reflns_point_group_measured_fraction_full 0.963
_diffrn_reflns_point_group_measured_fraction_max 0.955
_diffrn_reflns_theta_full 25.242
_diffrn_reflns_theta_max 26.509
_diffrn_reflns_theta_min 1.783
_diffrn_source 'fine-focus sealed tube'
_exptl_absorpt_coefficient_mu 10.033
_exptl_absorpt_correction_T_max 0.7454
_exptl_absorpt_correction_T_min 0.6496
_exptl_absorpt_correction_type empirical
_exptl_absorpt_process_details SADABS
_exptl_crystal_colour orange
_exptl_crystal_density_diffrn 2.426
_exptl_crystal_density_method none
_exptl_crystal_description block
_exptl_crystal_F_000 1648
_exptl_crystal_size_max 0.200
_exptl_crystal_size_mid 0.180
_exptl_crystal_size_min 0.080
_refine_diff_density_max 2.00
_refine_diff_density_min -0.75
_refine_diff_density_rms 0.14
_refine_ls_abs_structure_details
;
 Refined as an inversion twin.
;
_refine_ls_abs_structure_Flack 0.028(15)
_refine_ls_extinction_method none
_refine_ls_goodness_of_fit_ref 1.059
_refine_ls_hydrogen_treatment constr
_refine_ls_matrix_type full
_refine_ls_number_parameters 218
_refine_ls_number_reflns 4806
_refine_ls_number_restraints 1
_refine_ls_restrained_S_all 1.059
_refine_ls_R_factor_all 0.0373
_refine_ls_R_factor_gt 0.0344
_refine_ls_shift/su_max 0.001
_refine_ls_shift/su_mean 0.000
_refine_ls_structure_factor_coef Fsqd
_refine_ls_weighting_details 'w=1/[\s^2^(Fo^2^)+(0.0330P)^2^+8.5418P] where P=(Fo^2^+2Fc^2^)/3'
_refine_ls_weighting_scheme calc
_refine_ls_wR_factor_gt 0.0837
_refine_ls_wR_factor_ref 0.0847
_reflns_Friedel_coverage 0.815
_reflns_Friedel_fraction_full 0.922
_reflns_Friedel_fraction_max 0.906
_reflns_number_gt 4517
_reflns_number_total 4806
_reflns_threshold_expression 'I > 2\s(I)'
_cod_data_source_file d2cc01226j2.cif
_cod_data_source_block JRM_6_39_19
_cod_original_cell_volume 2428.6(19)
_cod_database_code 7130165
_shelx_shelxl_version_number 2018/3
_shelx_space_group_comment
;
The symmetry employed for this shelxl refinement is uniquely defined
by the following loop, which should always be used as a source of
symmetry information in preference to the above space-group names.
They are only intended as comments.
;
_shelx_estimated_absorpt_t_min 0.239
_shelx_estimated_absorpt_t_max 0.501

loop_
_space_group_symop_operation_xyz
'x, y, z'
'-x, -y, z+1/2'
'x+1/2, -y, z'
'-x+1/2, y, z+1/2'

loop_
_atom_site_label
_atom_site_type_symbol
_atom_site_fract_x
_atom_site_fract_y
_atom_site_fract_z
_atom_site_U_iso_or_equiv
_atom_site_adp_type
_atom_site_occupancy
_atom_site_site_symmetry_order
_atom_site_calc_flag
_atom_site_refinement_flags_posn
_atom_site_refinement_flags_adp
_atom_site_refinement_flags_occupancy
_atom_site_disorder_assembly
_atom_site_disorder_group
Mo1 Mo 0.50819(4) 0.76019(7) 0.51634(9) 0.01789(19) Uani 1 1 d . . . . .
Mo2 Mo 0.59990(4) 0.72638(8) 0.71713(8) 0.01870(19) Uani 1 1 d . . . . .
Se1 Se 0.52887(6) 0.57520(8) 0.61890(9) 0.0224(2) Uani 1 1 d . . . . .
Se2 Se 0.55053(6) 0.91326(9) 0.64902(10) 0.0264(3) Uani 1 1 d . . . . .
Se3 Se 0.40136(6) 0.89097(12) 0.46934(11) 0.0387(3) Uani 1 1 d . . . . .
Se4 Se 0.38408(6) 0.68630(12) 0.46527(12) 0.0368(3) Uani 1 1 d . . . . .
Se5 Se 0.58361(6) 0.60727(12) 0.90169(10) 0.0352(3) Uani 1 1 d . . . . .
Se6 Se 0.60335(7) 0.81096(14) 0.92285(11) 0.0443(4) Uani 1 1 d . . . . .
O1 O 0.5619(4) 0.7589(6) 0.3975(7) 0.0239(16) Uani 1 1 d . . . . .
O2 O 0.6851(4) 0.7142(7) 0.6679(7) 0.0288(17) Uani 1 1 d . . . . .
N1 N 0.6830(5) 1.0038(7) 0.3164(8) 0.024(2) Uani 1 1 d . . . . .
N2 N 0.6824(5) 0.5048(7) 0.2986(8) 0.0223(19) Uani 1 1 d . . . . .
N3 N 0.8291(7) 0.2399(10) 0.0803(10) 0.042(3) Uani 1 1 d . . . . .
C1 C 0.7361(8) 1.0934(12) 0.2717(14) 0.053(4) Uani 1 1 d . . . . .
H1A H 0.717138 1.129898 0.200438 0.079 Uiso 1 1 calc R U . . .
H1B H 0.781832 1.054742 0.253975 0.079 Uiso 1 1 calc R U . . .
H1C H 0.743736 1.153512 0.331560 0.079 Uiso 1 1 calc R U . . .
C2 C 0.6127(6) 1.0595(10) 0.3300(11) 0.031(3) Uani 1 1 d . . . . .
H2A H 0.580137 1.006073 0.371241 0.046 Uiso 1 1 calc R U . . .
H2B H 0.592856 1.077726 0.252643 0.046 Uiso 1 1 calc R U . . .
H2C H 0.617924 1.131856 0.375242 0.046 Uiso 1 1 calc R U . . .
C3 C 0.6792(8) 0.9078(10) 0.2281(12) 0.042(3) Uani 1 1 d . . . . .
H3A H 0.649012 0.844338 0.258218 0.062 Uiso 1 1 calc R U . . .
H3B H 0.727692 0.877949 0.212835 0.062 Uiso 1 1 calc R U . . .
H3C H 0.658541 0.938066 0.155246 0.062 Uiso 1 1 calc R U . . .
C4 C 0.7073(6) 0.9562(12) 0.4296(11) 0.041(3) Uani 1 1 d . . . . .
H4A H 0.717986 1.020816 0.483267 0.062 Uiso 1 1 calc R U . . .
H4B H 0.750766 0.909199 0.417559 0.062 Uiso 1 1 calc R U . . .
H4C H 0.669471 0.906922 0.463095 0.062 Uiso 1 1 calc R U . . .
C5 C 0.6521(6) 0.5823(9) 0.2069(11) 0.029(2) Uani 1 1 d . . . . .
H5A H 0.691328 0.620963 0.164709 0.044 Uiso 1 1 calc R U . . .
H5B H 0.621390 0.641545 0.243551 0.044 Uiso 1 1 calc R U . . .
H5C H 0.623622 0.535558 0.151994 0.044 Uiso 1 1 calc R U . . .
C6 C 0.6258(8) 0.4197(13) 0.3405(14) 0.050(4) Uani 1 1 d . . . . .
H6A H 0.587291 0.462741 0.380000 0.075 Uiso 1 1 calc R U . . .
H6B H 0.647519 0.363944 0.395347 0.075 Uiso 1 1 calc R U . . .
H6C H 0.606024 0.377159 0.273355 0.075 Uiso 1 1 calc R U . . .
C7 C 0.7104(6) 0.5756(13) 0.3985(11) 0.043(3) Uani 1 1 d . . . . .
H7A H 0.744841 0.633555 0.369262 0.065 Uiso 1 1 calc R U . . .
H7B H 0.734355 0.523892 0.454769 0.065 Uiso 1 1 calc R U . . .
H7C H 0.670411 0.615867 0.437121 0.065 Uiso 1 1 calc R U . . .
C8 C 0.7420(6) 0.4359(10) 0.2464(11) 0.032(3) Uani 1 1 d . . . . .
H8A H 0.722914 0.384648 0.185036 0.048 Uiso 1 1 calc R U . . .
H8B H 0.764871 0.388328 0.307268 0.048 Uiso 1 1 calc R U . . .
H8C H 0.777535 0.489329 0.212388 0.048 Uiso 1 1 calc R U . . .
C9 C 0.9588(7) 0.2426(10) 0.1652(13) 0.039(3) Uani 1 1 d . . . . .
H9A H 0.961941 0.183548 0.227269 0.058 Uiso 1 1 calc R U . . .
H9B H 0.969937 0.319898 0.197804 0.058 Uiso 1 1 calc R U . . .
H9C H 0.993328 0.223833 0.103212 0.058 Uiso 1 1 calc R U . . .
C10 C 0.8857(7) 0.2434(9) 0.1164(10) 0.028(2) Uani 1 1 d . . . . .

loop_
_atom_site_aniso_label
_atom_site_aniso_U_11
_atom_site_aniso_U_22
_atom_site_aniso_U_33
_atom_site_aniso_U_23
_atom_site_aniso_U_13
_atom_site_aniso_U_12
Mo1 0.0149(4) 0.0222(4) 0.0166(4) 0.0021(4) 0.0041(4) 0.0021(3)
Mo2 0.0113(4) 0.0263(4) 0.0185(4) -0.0010(4) 0.0022(3) -0.0038(3)
Se1 0.0230(5) 0.0196(5) 0.0245(5) 0.0018(4) -0.0018(4) -0.0042(4)
Se2 0.0280(6) 0.0208(5) 0.0303(6) -0.0046(4) 0.0065(5) -0.0001(4)
Se3 0.0297(6) 0.0520(8) 0.0346(7) 0.0003(6) -0.0066(5) 0.0188(5)
Se4 0.0200(5) 0.0562(8) 0.0343(7) 0.0089(6) -0.0037(5) -0.0078(5)
Se5 0.0279(6) 0.0507(7) 0.0269(7) 0.0137(5) -0.0037(5) -0.0087(5)
Se6 0.0434(8) 0.0641(9) 0.0253(7) -0.0132(6) 0.0031(5) -0.0210(6)
O1 0.026(4) 0.029(4) 0.017(4) 0.002(3) 0.009(3) 0.000(3)
O2 0.013(4) 0.042(4) 0.032(4) 0.002(3) 0.000(3) -0.001(3)
N1 0.028(5) 0.020(4) 0.026(5) 0.003(4) 0.003(4) -0.005(4)
N2 0.019(4) 0.025(4) 0.023(5) -0.001(4) 0.001(4) 0.001(4)
N3 0.038(7) 0.057(7) 0.032(6) 0.003(5) 0.003(5) 0.002(5)
C1 0.046(9) 0.055(9) 0.057(10) 0.026(7) 0.004(7) -0.019(7)
C2 0.026(6) 0.033(6) 0.034(7) -0.004(5) -0.007(5) 0.009(5)
C3 0.055(9) 0.034(6) 0.036(7) -0.012(6) -0.001(7) 0.003(6)
C4 0.024(6) 0.066(8) 0.033(7) 0.016(6) -0.006(5) 0.002(6)
C5 0.029(6) 0.024(5) 0.034(7) 0.003(5) -0.007(5) 0.004(4)
C6 0.038(8) 0.059(9) 0.054(9) 0.014(7) 0.001(7) -0.026(7)
C7 0.024(6) 0.073(9) 0.033(7) -0.027(7) -0.010(5) 0.001(6)
C8 0.028(6) 0.034(6) 0.035(7) -0.012(5) -0.006(5) 0.009(5)
C9 0.038(7) 0.034(6) 0.044(8) -0.004(6) 0.004(6) -0.004(5)
C10 0.042(7) 0.028(5) 0.014(6) 0.005(4) 0.006(5) 0.000(5)

loop_
_atom_type_symbol
_atom_type_description
_atom_type_scat_dispersion_real
_atom_type_scat_dispersion_imag
_atom_type_scat_source
Mo Mo -1.6832 0.6857 'International Tables Vol C Tables 4.2.6.8 and 6.1.1.4'
Se Se -0.0929 2.2259 'International Tables Vol C Tables 4.2.6.8 and 6.1.1.4'
O O 0.0106 0.0060 'International Tables Vol C Tables 4.2.6.8 and 6.1.1.4'
N N 0.0061 0.0033 'International Tables Vol C Tables 4.2.6.8 and 6.1.1.4'
C C 0.0033 0.0016 'International Tables Vol C Tables 4.2.6.8 and 6.1.1.4'
H H 0.0000 0.0000 'International Tables Vol C Tables 4.2.6.8 and 6.1.1.4'

loop_
_geom_angle_atom_site_label_1
_geom_angle_atom_site_label_2
_geom_angle_atom_site_label_3
_geom_angle
_geom_angle_site_symmetry_1
_geom_angle_site_symmetry_3
_geom_angle_publ_flag
O1 Mo1 Se2 108.3(2) . . ?
O1 Mo1 Se1 106.5(2) . . ?
Se2 Mo1 Se1 105.67(6) . . ?
O1 Mo1 Se4 110.7(3) . . ?
Se2 Mo1 Se4 132.57(5) . . ?
Se1 Mo1 Se4 88.05(5) . . ?
O1 Mo1 Se3 107.4(3) . . ?
Se2 Mo1 Se3 87.87(6) . . ?
Se1 Mo1 Se3 136.98(5) . . ?
Se4 Mo1 Se3 55.47(6) . . ?
O1 Mo1 Mo2 106.7(3) . . ?
Se2 Mo1 Mo2 53.99(4) . . ?
Se1 Mo1 Mo2 53.89(4) . . ?
Se4 Mo1 Mo2 132.81(5) . . ?
Se3 Mo1 Mo2 135.13(5) . . ?
O2 Mo2 Se1 107.3(3) . . ?
O2 Mo2 Se2 108.6(3) . . ?
Se1 Mo2 Se2 105.46(6) . . ?
O2 Mo2 Se5 110.2(3) . . ?
Se1 Mo2 Se5 86.43(5) . . ?
Se2 Mo2 Se5 133.52(6) . . ?
O2 Mo2 Se6 108.4(3) . . ?
Se1 Mo2 Se6 134.89(5) . . ?
Se2 Mo2 Se6 88.39(6) . . ?
Se5 Mo2 Se6 55.69(6) . . ?
O2 Mo2 Mo1 107.6(3) . . ?
Se1 Mo2 Mo1 53.87(4) . . ?
Se2 Mo2 Mo1 53.79(4) . . ?
Se5 Mo2 Mo1 131.62(5) . . ?
Se6 Mo2 Mo1 134.36(5) . . ?
Mo1 Se1 Mo2 72.25(5) . . ?
Mo1 Se2 Mo2 72.22(5) . . ?
Se4 Se3 Mo1 61.91(5) . . ?
Se3 Se4 Mo1 62.63(4) . . ?
Se6 Se5 Mo2 62.46(5) . . ?
Se5 Se6 Mo2 61.85(5) . . ?
C2 N1 C4 110.0(9) . . ?
C2 N1 C3 110.5(9) . . ?
C4 N1 C3 109.6(9) . . ?
C2 N1 C1 109.1(9) . . ?
C4 N1 C1 110.2(10) . . ?
C3 N1 C1 107.4(10) . . ?
C5 N2 C8 108.5(9) . . ?
C5 N2 C7 110.4(9) . . ?
C8 N2 C7 109.5(9) . . ?
C5 N2 C6 110.0(9) . . ?
C8 N2 C6 107.9(9) . . ?
C7 N2 C6 110.5(10) . . ?
N1 C1 H1A 109.5 . . ?
N1 C1 H1B 109.5 . . ?
H1A C1 H1B 109.5 . . ?
N1 C1 H1C 109.5 . . ?
H1A C1 H1C 109.5 . . ?
H1B C1 H1C 109.5 . . ?
N1 C2 H2A 109.5 . . ?
N1 C2 H2B 109.5 . . ?
H2A C2 H2B 109.5 . . ?
N1 C2 H2C 109.5 . . ?
H2A C2 H2C 109.5 . . ?
H2B C2 H2C 109.5 . . ?
N1 C3 H3A 109.5 . . ?
N1 C3 H3B 109.5 . . ?
H3A C3 H3B 109.5 . . ?
N1 C3 H3C 109.5 . . ?
H3A C3 H3C 109.5 . . ?
H3B C3 H3C 109.5 . . ?
N1 C4 H4A 109.5 . . ?
N1 C4 H4B 109.5 . . ?
H4A C4 H4B 109.5 . . ?
N1 C4 H4C 109.5 . . ?
H4A C4 H4C 109.5 . . ?
H4B C4 H4C 109.5 . . ?
N2 C5 H5A 109.5 . . ?
N2 C5 H5B 109.5 . . ?
H5A C5 H5B 109.5 . . ?
N2 C5 H5C 109.5 . . ?
H5A C5 H5C 109.5 . . ?
H5B C5 H5C 109.5 . . ?
N2 C6 H6A 109.5 . . ?
N2 C6 H6B 109.5 . . ?
H6A C6 H6B 109.5 . . ?
N2 C6 H6C 109.5 . . ?
H6A C6 H6C 109.5 . . ?
H6B C6 H6C 109.5 . . ?
N2 C7 H7A 109.5 . . ?
N2 C7 H7B 109.5 . . ?
H7A C7 H7B 109.5 . . ?
N2 C7 H7C 109.5 . . ?
H7A C7 H7C 109.5 . . ?
H7B C7 H7C 109.5 . . ?
N2 C8 H8A 109.5 . . ?
N2 C8 H8B 109.5 . . ?
H8A C8 H8B 109.5 . . ?
N2 C8 H8C 109.5 . . ?
H8A C8 H8C 109.5 . . ?
H8B C8 H8C 109.5 . . ?
C10 C9 H9A 109.5 . . ?
C10 C9 H9B 109.5 . . ?
H9A C9 H9B 109.5 . . ?
C10 C9 H9C 109.5 . . ?
H9A C9 H9C 109.5 . . ?
H9B C9 H9C 109.5 . . ?
N3 C10 C9 177.4(13) . . ?

loop_
_geom_bond_atom_site_label_1
_geom_bond_atom_site_label_2
_geom_bond_distance
_geom_bond_site_symmetry_2
_geom_bond_publ_flag
Mo1 O1 1.686(7) . ?
Mo1 Se2 2.4444(16) . ?
Mo1 Se1 2.4465(16) . ?
Mo1 Se4 2.5278(18) . ?
Mo1 Se3 2.5445(17) . ?
Mo1 Mo2 2.8850(14) . ?
Mo2 O2 1.689(7) . ?
Mo2 Se1 2.4473(15) . ?
Mo2 Se2 2.4507(17) . ?
Mo2 Se5 2.5273(15) . ?
Mo2 Se6 2.5415(15) . ?
Se3 Se4 2.360(2) . ?
Se5 Se6 2.368(2) . ?
N1 C2 1.463(14) . ?
N1 C4 1.474(14) . ?
N1 C3 1.491(14) . ?
N1 C1 1.512(14) . ?
N2 C5 1.482(13) . ?
N2 C8 1.484(14) . ?
N2 C7 1.492(14) . ?
N2 C6 1.512(14) . ?
N3 C10 1.132(16) . ?
C1 H1A 0.9800 . ?
C1 H1B 0.9800 . ?
C1 H1C 0.9800 . ?
C2 H2A 0.9800 . ?
C2 H2B 0.9800 . ?
C2 H2C 0.9800 . ?
C3 H3A 0.9800 . ?
C3 H3B 0.9800 . ?
C3 H3C 0.9800 . ?
C4 H4A 0.9800 . ?
C4 H4B 0.9800 . ?
C4 H4C 0.9800 . ?
C5 H5A 0.9800 . ?
C5 H5B 0.9800 . ?
C5 H5C 0.9800 . ?
C6 H6A 0.9800 . ?
C6 H6B 0.9800 . ?
C6 H6C 0.9800 . ?
C7 H7A 0.9800 . ?
C7 H7B 0.9800 . ?
C7 H7C 0.9800 . ?
C8 H8A 0.9800 . ?
C8 H8B 0.9800 . ?
C8 H8C 0.9800 . ?
C9 C10 1.471(18) . ?
C9 H9A 0.9800 . ?
C9 H9B 0.9800 . ?
C9 H9C 0.9800 . ?
